data_2106224
loop_
_publ_author_name
'Williams, R.J.'
'Cromer, D.T.'
'Larson, A.C.'

_publ_section_title
;
 The Crystal Structure of a Mixed Valence Copper Cyanide Complex, Cu3 (N
 H3)3 (C N)4
;
_journal_name_full 'Acta Crystallographica B (24,1968-38,1982)'
_journal_page_first 1701
_journal_page_last 1706
_journal_volume 27
_journal_year 1971
_chemical_formula_sum 'C4 H9 Cu3 N7'
_chemical_name_systematic 'Cu3 (C N)4 (N H3)3'
_space_group_IT_number 64
_symmetry_space_group_name_Hall '-C 2ac 2'
_symmetry_space_group_name_H-M 'C m c a'
_cell_angle_alpha 90
_cell_angle_beta 90
_cell_angle_gamma 90
_cell_formula_units_Z 8
_cell_length_a 12.273
_cell_length_b 13.646
_cell_length_c 12.777
_cell_volume 2139.858
_citation_journal_id_ASTM ACBCAR
_cod_data_source_file Williams_ACBCAR_1971_87.cif
_cod_data_source_block C4H9Cu3N7
_cod_database_code 2106224

loop_
_symmetry_equiv_pos_as_xyz
x,y,z
-x+1/2,-y,z+1/2
x,-y,-z
-x+1/2,y,-z+1/2
-x,-y,-z
x-1/2,y,-z-1/2
-x,y,z
x-1/2,-y,z-1/2
x+1/2,y+1/2,z
-x+1,-y+1/2,z+1/2
x+1/2,-y+1/2,-z
-x+1,y+1/2,-z+1/2
-x+1/2,-y+1/2,-z
x,y+1/2,-z-1/2
-x+1/2,y+1/2,z
x,-y+1/2,z-1/2

loop_
_atom_site_label
_atom_site_type_symbol
_atom_site_fract_x
_atom_site_fract_y
_atom_site_fract_z
_atom_site_occupancy
_atom_site_U_iso_or_equiv
C2 C+2 0.0474 0.3479 0.0357 0.5 0.0
N6 N-3 0 0.2098 0.2635 0.51 0.0
C1 C+2 0.1881 0.1374 0.0429 1 0.0
N4 N-3 0.1092 0.0434 0.3133 0.75 0.0
N1 N-3 0.1218 0.1061 0.0972 1 0.0
N2 N-3 0.0474 0.3479 0.0357 0.5 0.0
N5 N-3 0 0.4169 0.3561 1 0.0
Cu1 Cu+1 0.2032 0.3301 0.057 1 0.0
N3 N-3 0.2398 0.3288 0.2064 0.5 0.0
C3 C+2 0.2398 0.3288 0.2064 0.5 0.0
Cu2 Cu+2 0 0.0712 0.1966 1 0.0
